data_7107436
loop_
_publ_author_name
'Mangayarkarasi Nagarathinam'
'Anjana Chanthapally'
'Saul Lapidus'
'Peter W. Stephens'
'Jagadese J. Vittal'

_publ_section_title
;
 Mechanochemical Reactions of Coordination Polymers by Grinding with KBr
;
_journal_name_full Chem.Commun.
_journal_page_first 2585
_journal_paper_doi 10.1039/c2cc17358a
_journal_volume 48
_journal_year 2012
_chemical_formula_sum 'C12 H10 Br2 N2 Zn'
_chemical_formula_weight 407.41
_chemical_name_systematic
;
?
;
_space_group_IT_number 2
_symmetry_cell_setting triclinic
_symmetry_space_group_name_Hall '-P 1'
_symmetry_space_group_name_H-M 'P -1'
_atom_sites_solution_hydrogens geom
_atom_sites_solution_primary direct
_atom_sites_solution_secondary difmap
_audit_creation_method SHELXL-97
_cell_angle_alpha 77.2090(10)
_cell_angle_beta 87.5910(10)
_cell_angle_gamma 88.3970(10)
_cell_formula_units_Z 2
_cell_length_a 5.4726(3)
_cell_length_b 7.8082(5)
_cell_length_c 15.6005(10)
_cell_measurement_reflns_used 3651
_cell_measurement_temperature 100(2)
_cell_measurement_theta_max 27.37
_cell_measurement_theta_min 2.68
_cell_volume 649.39(7)
_computing_cell_refinement 'Bruker SMART'
_computing_data_collection 'Bruker SMART'
_computing_data_reduction 'Bruker SAINT'
_computing_molecular_graphics 'Bruker SHELXTL'
_computing_publication_material 'Bruker SHELXTL'
_computing_structure_refinement 'SHELXL-97 (Sheldrick, 1997)'
_computing_structure_solution 'SHELXS-97 (Sheldrick, 1990)'
_diffrn_ambient_temperature 100(2)
_diffrn_measured_fraction_theta_full 0.997
_diffrn_measured_fraction_theta_max 0.997
_diffrn_measurement_device_type 'CCD area detector'
_diffrn_measurement_method 'phi and omega scans'
_diffrn_radiation_monochromator graphite
_diffrn_radiation_source 'fine-focus sealed tube'
_diffrn_radiation_type MoK\a
_diffrn_radiation_wavelength 0.71073
_diffrn_reflns_av_R_equivalents 0.0267
_diffrn_reflns_av_sigmaI/netI 0.0321
_diffrn_reflns_limit_h_max 7
_diffrn_reflns_limit_h_min -7
_diffrn_reflns_limit_k_max 10
_diffrn_reflns_limit_k_min -10
_diffrn_reflns_limit_l_max 20
_diffrn_reflns_limit_l_min -20
_diffrn_reflns_number 8488
_diffrn_reflns_theta_full 27.50
_diffrn_reflns_theta_max 27.50
_diffrn_reflns_theta_min 2.68
_exptl_absorpt_coefficient_mu 8.021
_exptl_absorpt_correction_T_max 0.5010
_exptl_absorpt_correction_T_min 0.3602
_exptl_absorpt_correction_type multi-scan
_exptl_absorpt_process_details 'SADABS (Sheldrick, 2008)'
_exptl_crystal_colour Colourless
_exptl_crystal_density_diffrn 2.084
_exptl_crystal_density_meas ?
_exptl_crystal_density_method 'not measured'
_exptl_crystal_description Block
_exptl_crystal_F_000 392
_exptl_crystal_size_max 0.16
_exptl_crystal_size_mid 0.12
_exptl_crystal_size_min 0.10
_refine_diff_density_max 1.368
_refine_diff_density_min -0.441
_refine_diff_density_rms 0.141
_refine_ls_extinction_method none
_refine_ls_goodness_of_fit_ref 1.083
_refine_ls_hydrogen_treatment constr
_refine_ls_matrix_type full
_refine_ls_number_parameters 154
_refine_ls_number_reflns 2972
_refine_ls_number_restraints 0
_refine_ls_restrained_S_all 1.083
_refine_ls_R_factor_all 0.0385
_refine_ls_R_factor_gt 0.0327
_refine_ls_shift/su_max 0.001
_refine_ls_shift/su_mean 0.000
_refine_ls_structure_factor_coef Fsqd
_refine_ls_weighting_details 'calc w=1/[\s^2^(Fo^2^)+(0.0389P)^2^+0.5605P] where P=(Fo^2^+2Fc^2^)/3'
_refine_ls_weighting_scheme calc
_refine_ls_wR_factor_gt 0.0738
_refine_ls_wR_factor_ref 0.0760
_reflns_number_gt 2652
_reflns_number_total 2972
_reflns_threshold_expression >2sigma(I)
_cod_data_source_file c2cc17358a.txt
_cod_data_source_block compound3
_cod_depositor_comments
;
The following automatic conversions were performed:

'_exptl_crystal_density_meas' value 'not measured' was changed to '?'
- the value is perceived as not measured.

Automatic conversion script
Id: cif_fix_values 3008 2015-01-20 13:52:24Z robertas 
;
_cod_original_sg_symbol_H-M P-1
_cod_database_code 7107436

loop_
_symmetry_equiv_pos_as_xyz
'x, y, z'
'-x, -y, -z'

loop_
_atom_site_label
_atom_site_type_symbol
_atom_site_fract_x
_atom_site_fract_y
_atom_site_fract_z
_atom_site_U_iso_or_equiv
_atom_site_adp_type
_atom_site_occupancy
_atom_site_symmetry_multiplicity
_atom_site_calc_flag
_atom_site_refinement_flags
Zn1 Zn 0.34607(7) 0.50011(5) 0.74371(2) 0.01489(10) Uani 1 1 d .
Br1 Br 0.61554(6) 0.34343(4) 0.66653(2) 0.01932(10) Uani 1 1 d .
Br2 Br 0.45022(6) 0.68965(4) 0.83703(2) 0.01999(10) Uani 1 1 d .
N1 N 0.1191(5) 0.3225(4) 0.82362(18) 0.0166(6) Uani 1 1 d .
N2 N 0.1275(5) 0.6587(4) 0.65468(18) 0.0161(6) Uani 1 1 d .
C1 C 0.1144(6) 0.1521(4) 0.8208(2) 0.0187(7) Uani 1 1 d .
H1 H 0.2287 0.1087 0.7829 0.022 Uiso 1 1 calc R
C2 C -0.0518(6) 0.0370(4) 0.8713(2) 0.0195(7) Uani 1 1 d .
H2 H -0.0479 -0.0834 0.8686 0.023 Uiso 1 1 calc R
C3 C -0.2241(6) 0.0985(4) 0.9261(2) 0.0167(7) Uani 1 1 d .
C4 C -0.2155(6) 0.2742(5) 0.9292(2) 0.0204(7) Uani 1 1 d .
H4 H -0.3278 0.3215 0.9664 0.025 Uiso 1 1 calc R
C5 C -0.0434(6) 0.3797(4) 0.8782(2) 0.0199(7) Uani 1 1 d .
H5 H -0.0394 0.4994 0.8817 0.024 Uiso 1 1 calc R
C11 C -0.0311(7) 0.7679(5) 0.6841(2) 0.0210(7) Uani 1 1 d .
H11 H -0.0215 0.7789 0.7433 0.025 Uiso 1 1 calc R
C10 C -0.2084(7) 0.8658(5) 0.6330(2) 0.0223(7) Uani 1 1 d .
H10 H -0.3168 0.9416 0.6571 0.027 Uiso 1 1 calc R
C9 C -0.2264(6) 0.8524(4) 0.5462(2) 0.0174(7) Uani 1 1 d .
C8 C -0.0564(6) 0.7423(4) 0.5148(2) 0.0179(7) Uani 1 1 d .
H8 H -0.0586 0.7319 0.4553 0.021 Uiso 1 1 calc R
C7 C 0.1154(6) 0.6482(4) 0.5701(2) 0.0171(7) Uani 1 1 d .
H7 H 0.2289 0.5736 0.5475 0.021 Uiso 1 1 calc R
C6 C -0.4019(6) -0.0241(4) 0.9784(2) 0.0168(7) Uani 1 1 d .
H6 H -0.3750 -0.1460 0.9815 0.020 Uiso 1 1 calc R
C12 C -0.4129(6) 0.9477(4) 0.4881(2) 0.0180(7) Uani 1 1 d .
H12 H -0.4090 0.9338 0.4291 0.022 Uiso 1 1 calc R

loop_
_atom_site_aniso_label
_atom_site_aniso_U_11
_atom_site_aniso_U_22
_atom_site_aniso_U_33
_atom_site_aniso_U_23
_atom_site_aniso_U_13
_atom_site_aniso_U_12
Zn1 0.01339(19) 0.01628(19) 0.01460(19) -0.00296(14) 0.00249(14) -0.00164(14)
Br1 0.01744(17) 0.02109(18) 0.02012(18) -0.00717(13) 0.00499(12) 0.00033(13)
Br2 0.01823(17) 0.02326(18) 0.02078(18) -0.00998(14) 0.00126(13) -0.00194(13)
N1 0.0160(13) 0.0174(14) 0.0151(13) -0.0009(11) 0.0014(11) -0.0016(11)
N2 0.0164(14) 0.0155(13) 0.0154(13) -0.0013(11) 0.0020(11) -0.0017(11)
C1 0.0171(16) 0.0206(17) 0.0187(17) -0.0059(13) 0.0035(13) -0.0001(13)
C2 0.0208(17) 0.0170(16) 0.0211(17) -0.0051(13) 0.0008(13) -0.0019(13)
C3 0.0152(15) 0.0209(17) 0.0133(15) -0.0015(13) -0.0026(12) -0.0017(13)
C4 0.0195(17) 0.0224(17) 0.0192(17) -0.0053(14) 0.0077(13) -0.0036(14)
C5 0.0214(17) 0.0146(16) 0.0230(18) -0.0037(13) 0.0056(14) -0.0008(13)
C11 0.0256(18) 0.0234(18) 0.0138(16) -0.0044(14) -0.0007(13) 0.0023(14)
C10 0.0247(18) 0.0223(18) 0.0204(17) -0.0068(14) 0.0004(14) 0.0057(14)
C9 0.0156(16) 0.0167(16) 0.0191(16) -0.0022(13) 0.0024(13) -0.0052(13)
C8 0.0196(16) 0.0178(16) 0.0161(16) -0.0035(13) 0.0018(13) -0.0047(13)
C7 0.0173(16) 0.0170(16) 0.0172(16) -0.0046(13) 0.0037(13) -0.0033(13)
C6 0.0181(16) 0.0145(15) 0.0166(16) -0.0008(13) -0.0003(13) -0.0034(13)
C12 0.0203(16) 0.0186(17) 0.0152(16) -0.0034(13) -0.0007(13) -0.0040(13)

loop_
_atom_type_symbol
_atom_type_description
_atom_type_scat_dispersion_real
_atom_type_scat_dispersion_imag
_atom_type_scat_source
C C 0.0033 0.0016 'International Tables Vol C Tables 4.2.6.8 and 6.1.1.4'
H H 0.0000 0.0000 'International Tables Vol C Tables 4.2.6.8 and 6.1.1.4'
N N 0.0061 0.0033 'International Tables Vol C Tables 4.2.6.8 and 6.1.1.4'
Zn Zn 0.2839 1.4301 'International Tables Vol C Tables 4.2.6.8 and 6.1.1.4'
Br Br -0.2901 2.4595 'International Tables Vol C Tables 4.2.6.8 and 6.1.1.4'

loop_
_geom_angle_atom_site_label_1
_geom_angle_atom_site_label_2
_geom_angle_atom_site_label_3
_geom_angle
_geom_angle_site_symmetry_1
N2 Zn1 N1 106.31(11) .
N2 Zn1 Br1 108.09(8) .
N1 Zn1 Br1 107.84(8) .
N2 Zn1 Br2 102.57(8) .
N1 Zn1 Br2 102.99(8) .
Br1 Zn1 Br2 127.39(2) .
C5 N1 C1 117.5(3) .
C5 N1 Zn1 119.0(2) .
C1 N1 Zn1 123.4(2) .
C11 N2 C7 117.4(3) .
C11 N2 Zn1 118.1(2) .
C7 N2 Zn1 124.2(2) .
N1 C1 C2 122.3(3) .
C1 C2 C3 119.8(3) .
C4 C3 C2 117.3(3) .
C4 C3 C6 123.3(3) .
C2 C3 C6 119.4(3) .
C5 C4 C3 119.5(3) .
N1 C5 C4 123.5(3) .
N2 C11 C10 123.6(3) .
C11 C10 C9 119.4(3) .
C10 C9 C8 117.0(3) .
C10 C9 C12 123.0(3) .
C8 C9 C12 120.0(3) .
C7 C8 C9 120.1(3) .
N2 C7 C8 122.4(3) .
C6 C6 C3 124.5(4) 2_457
C12 C12 C9 124.9(4) 2_476

loop_
_geom_bond_atom_site_label_1
_geom_bond_atom_site_label_2
_geom_bond_distance
_geom_bond_site_symmetry_2
Zn1 N2 2.046(3) .
Zn1 N1 2.054(3) .
Zn1 Br1 2.3501(5) .
Zn1 Br2 2.3886(5) .
N1 C5 1.340(4) .
N1 C1 1.342(4) .
N2 C11 1.338(4) .
N2 C7 1.344(4) .
C1 C2 1.388(5) .
C2 C3 1.392(5) .
C3 C4 1.386(5) .
C3 C6 1.472(4) .
C4 C5 1.375(5) .
C11 C10 1.384(5) .
C10 C9 1.389(5) .
C9 C8 1.396(5) .
C9 C12 1.468(5) .
C8 C7 1.385(5) .
C6 C6 1.334(7) 2_457
C12 C12 1.332(7) 2_476
